data_2311134
loop_
_publ_author_name
'Mohamed, Shaaban Kamel'
'Akkurt, Mehmet'
'Marzouk, Adel A.'
'Abbasov, Vagif M.'
'Gurbanov, Atash V.'

_publ_section_title
;
 2-[2-(4-Meth-oxy-phen-yl)-4,5-diphenyl-1H-imidazol-1-yl]ethanol.
;
_journal_coeditor_code SU2561
_journal_issue 'Pt 4'
_journal_name_full 'Acta crystallographica. Section E, Structure reports online'
_journal_page_first o474
_journal_page_last 5
_journal_paper_doi 10.1107/S1600536813004285
_journal_volume 69
_journal_year 2013
_chemical_formula_iupac 'C24 H22 N2 O2'
_chemical_formula_moiety 'C24 H22 N2 O2'
_chemical_formula_sum 'C24 H22 N2 O2'
_chemical_formula_weight 370.44
_chemical_name_systematic
;
2-[2-(4-Methoxyphenyl)-4,5-diphenyl-1<i>H</i>-imidazol-1-yl]ethanol
;
_space_group_IT_number 14
_space_group_name_Hall '-P 2ybc'
_space_group_name_H-M_alt 'P 1 21/c 1'
_symmetry_cell_setting monoclinic
_symmetry_space_group_name_Hall '-P 2ybc'
_symmetry_space_group_name_H-M 'P 1 21/c 1'
_atom_sites_solution_hydrogens geom
_atom_sites_solution_primary direct
_atom_sites_solution_secondary difmap
_cell_angle_alpha 90
_cell_angle_beta 108.2120(10)
_cell_angle_gamma 90
_cell_formula_units_Z 4
_cell_length_a 14.3570(4)
_cell_length_b 13.2820(4)
_cell_length_c 10.7380(3)
_cell_measurement_reflns_used 6445
_cell_measurement_temperature 296(2)
_cell_measurement_theta_max 28.05
_cell_measurement_theta_min 2.52
_cell_volume 1945.05(10)
_computing_cell_refinement 'SAINT-Plus (Bruker, 2001)'
_computing_data_collection 'APEX2 (Bruker, 2005)'
_computing_data_reduction 'SAINT-Plus (Bruker, 2001)'
_computing_molecular_graphics 'ORTEP-3 for Windows (Farrugia, 2012)'
_computing_publication_material 'WinGX (Farrugia, 2012) and PLATON (Spek, 2009)'
_computing_structure_refinement 'SHELXL97 (Sheldrick, 2008)'
_computing_structure_solution 'SIR97 (Altomare <i>et al.</i>, 1999)'
_diffrn_ambient_temperature 296(2)
_diffrn_measured_fraction_theta_full 1.000
_diffrn_measured_fraction_theta_max 1.000
_diffrn_measurement_device_type 'Bruker APEXII CCD'
_diffrn_measurement_method '\f and \w scans'
_diffrn_radiation_monochromator graphite
_diffrn_radiation_source 'fine-focus sealed tube'
_diffrn_radiation_type MoK\a
_diffrn_radiation_wavelength 0.71073
_diffrn_reflns_av_R_equivalents 0.0224
_diffrn_reflns_av_sigmaI/netI 0.0166
_diffrn_reflns_limit_h_max 17
_diffrn_reflns_limit_h_min -17
_diffrn_reflns_limit_k_max 16
_diffrn_reflns_limit_k_min -16
_diffrn_reflns_limit_l_max 13
_diffrn_reflns_limit_l_min -13
_diffrn_reflns_number 18622
_diffrn_reflns_reduction_process
;
;
_diffrn_reflns_theta_full 26.00
_diffrn_reflns_theta_max 26.00
_diffrn_reflns_theta_min 1.49
_exptl_absorpt_coefficient_mu 0.081
_exptl_absorpt_correction_T_max 0.976
_exptl_absorpt_correction_T_min 0.976
_exptl_absorpt_correction_type multi-scan
_exptl_absorpt_process_details '(SADABS; Sheldrick, 1996)'
_exptl_crystal_colour colourless
_exptl_crystal_density_diffrn 1.265
_exptl_crystal_density_method 'Not Measured'
_exptl_crystal_description prism
_exptl_crystal_F_000 784
_exptl_crystal_size_max 0.30
_exptl_crystal_size_mid 0.30
_exptl_crystal_size_min 0.30
_refine_diff_density_max 0.162
_refine_diff_density_min -0.184
_refine_ls_extinction_method none
_refine_ls_goodness_of_fit_ref 1.041
_refine_ls_hydrogen_treatment constr
_refine_ls_matrix_type full
_refine_ls_number_parameters 269
_refine_ls_number_reflns 3822
_refine_ls_number_restraints 2
_refine_ls_restrained_S_all 1.053
_refine_ls_R_factor_all 0.0564
_refine_ls_R_factor_gt 0.0427
_refine_ls_shift/su_max 0.000
_refine_ls_shift/su_mean 0.000
_refine_ls_structure_factor_coef Fsqd
_refine_ls_weighting_details 'calc w=1/[\s^2^(Fo^2^)+(0.0503P)^2^+0.4175P] where P=(Fo^2^+2Fc^2^)/3'
_refine_ls_weighting_scheme calc
_refine_ls_wR_factor_gt 0.1048
_refine_ls_wR_factor_ref 0.1100
_reflns_number_gt 3046
_reflns_number_total 3822
_reflns_threshold_expression I>2\s(I)
_cod_data_source_file su2561sup1.cif
_cod_data_source_block I
_cod_original_sg_symbol_H-M 'P 21/c'
_cod_database_code 2311134

loop_
_symmetry_equiv_pos_site_id
_symmetry_equiv_pos_as_xyz
1 x,y,z
2 -x,1/2+y,1/2-z
3 -x,-y,-z
4 x,1/2-y,1/2+z

loop_
_atom_site_aniso_label
_atom_site_aniso_U_11
_atom_site_aniso_U_22
_atom_site_aniso_U_33
_atom_site_aniso_U_12
_atom_site_aniso_U_13
_atom_site_aniso_U_23
O1A 0.0760(15) 0.0472(8) 0.0422(14) -0.0150(9) -0.0031(11) 0.0009(10)
O2 0.0444(6) 0.1058(11) 0.0707(8) 0.0008(6) 0.0188(6) -0.0010(7)
N1 0.0451(6) 0.0354(6) 0.0391(6) -0.0005(5) 0.0107(5) 0.0024(5)
N2 0.0440(7) 0.0361(6) 0.0427(7) 0.0011(5) 0.0102(5) 0.0016(5)
C1 0.0428(7) 0.0357(7) 0.0378(7) -0.0013(6) 0.0108(6) -0.0019(6)
C2 0.0425(7) 0.0345(7) 0.0369(7) -0.0003(6) 0.0099(6) -0.0029(6)
C3 0.0437(8) 0.0353(7) 0.0384(7) -0.0007(6) 0.0091(6) -0.0010(6)
C4 0.0434(8) 0.0378(7) 0.0445(8) -0.0017(6) 0.0106(6) -0.0002(6)
C5 0.0494(9) 0.0732(11) 0.0426(9) -0.0019(8) 0.0128(7) 0.0073(8)
C6 0.0453(9) 0.0859(13) 0.0487(10) -0.0025(8) 0.0054(7) 0.0085(9)
C7 0.0424(8) 0.0537(9) 0.0595(10) -0.0027(7) 0.0141(7) -0.0029(7)
C8 0.0532(9) 0.0559(9) 0.0478(9) -0.0034(7) 0.0179(7) -0.0124(7)
C9 0.0471(8) 0.0538(9) 0.0434(8) -0.0008(7) 0.0077(7) -0.0101(7)
C10 0.0578(11) 0.1018(16) 0.0886(15) -0.0032(10) 0.0361(11) -0.0036(12)
C11 0.0593(9) 0.0455(9) 0.0474(9) 0.0017(7) 0.0170(7) 0.0112(7)
C12A 0.0448(12) 0.0388(10) 0.0489(13) -0.0008(8) 0.0059(10) 0.0084(8)
C13 0.0429(8) 0.0424(8) 0.0421(8) -0.0005(6) 0.0118(6) 0.0086(6)
C14 0.0619(10) 0.0560(10) 0.0594(10) 0.0146(8) 0.0130(8) 0.0008(8)
C15 0.0730(13) 0.0769(13) 0.0854(15) 0.0310(11) 0.0337(12) 0.0189(11)
C16 0.0457(10) 0.1047(17) 0.0919(16) 0.0193(11) 0.0254(11) 0.0434(14)
C17 0.0498(11) 0.1072(17) 0.0695(13) -0.0099(11) -0.0044(9) 0.0164(12)
C18 0.0567(10) 0.0660(11) 0.0535(10) -0.0065(8) 0.0049(8) 0.0003(8)
C19 0.0475(8) 0.0397(8) 0.0350(7) -0.0050(6) 0.0105(6) -0.0034(6)
C20 0.0587(10) 0.0475(9) 0.0615(10) 0.0017(7) 0.0259(8) 0.0015(8)
C21 0.0595(10) 0.0703(12) 0.0669(11) -0.0057(9) 0.0317(9) -0.0016(9)
C22 0.0722(12) 0.0628(11) 0.0594(11) -0.0201(9) 0.0277(9) 0.0015(9)
C23 0.0804(13) 0.0481(10) 0.0867(14) -0.0044(9) 0.0308(11) 0.0179(9)
C24 0.0584(10) 0.0467(9) 0.0751(12) 0.0015(8) 0.0244(9) 0.0127(8)
O1B 0.0760(15) 0.0472(8) 0.0422(14) -0.0150(9) -0.0031(11) 0.0009(10)
C12B 0.051(5) 0.053(5) 0.058(5) -0.005(4) 0.021(4) -0.007(4)

loop_
_atom_site_type_symbol
_atom_site_label
_atom_site_fract_x
_atom_site_fract_y
_atom_site_fract_z
_atom_site_U_iso_or_equiv
_atom_site_thermal_displace_type
_atom_site_calc_flag
_atom_site_refinement_flags
_atom_site_occupancy
_atom_site_disorder_assembly
_atom_site_disorder_group
O O1A 0.4684(2) 0.37249(19) 0.2105(2) 0.0601(7) Uani d P 0.801(5) A 1
O O2 0.85914(8) 0.08118(11) 0.17179(13) 0.0735(5) Uani d . 1.000 . .
N N1 0.39627(8) 0.18785(8) 0.09335(11) 0.0404(3) Uani d . 1.000 A .
N N2 0.43176(8) 0.05860(9) 0.22977(11) 0.0417(4) Uani d . 1.000 . .
C C1 0.31198(10) 0.16540(10) 0.12402(13) 0.0392(4) Uani d . 1.000 . .
C C2 0.33467(10) 0.08474(10) 0.20781(13) 0.0386(4) Uani d . 1.000 . .
C C3 0.46645(10) 0.12152(10) 0.16028(14) 0.0400(4) Uani d . 1.000 . .
C C4 0.56824(10) 0.11574(11) 0.15705(14) 0.0426(4) Uani d . 1.000 . .
C C5 0.64400(12) 0.10619(14) 0.27435(16) 0.0554(6) Uani d . 1.000 . .
C C6 0.73926(12) 0.09378(15) 0.27566(17) 0.0621(6) Uani d . 1.000 . .
C C7 0.76170(11) 0.09152(12) 0.16002(17) 0.0523(5) Uani d . 1.000 . .
C C8 0.68762(12) 0.09900(12) 0.04244(16) 0.0518(5) Uani d . 1.000 . .
C C9 0.59175(11) 0.11052(12) 0.04197(15) 0.0496(5) Uani d . 1.000 . .
C C10 0.88821(14) 0.09847(18) 0.0591(2) 0.0797(8) Uani d . 1.000 . .
C C11 0.40902(12) 0.27268(11) 0.01273(15) 0.0507(5) Uani d D 1.000 . .
C C12A 0.40758(15) 0.37524(14) 0.0781(2) 0.0462(7) Uani d P 0.801(5) A 1
C C13 0.21836(10) 0.22019(11) 0.06779(14) 0.0428(5) Uani d . 1.000 . .
C C14 0.19561(13) 0.30302(13) 0.13025(18) 0.0605(6) Uani d . 1.000 . .
C C15 0.10593(15) 0.34991(17) 0.0819(2) 0.0764(8) Uani d . 1.000 . .
C C16 0.03897(14) 0.31534(19) -0.0294(2) 0.0799(8) Uani d . 1.000 . .
C C17 0.06034(14) 0.23439(19) -0.0938(2) 0.0808(8) Uani d . 1.000 . .
C C18 0.15028(12) 0.18658(14) -0.04567(17) 0.0616(6) Uani d . 1.000 . .
C C19 0.27150(10) 0.02319(10) 0.26213(13) 0.0413(4) Uani d . 1.000 . .
C C20 0.18141(12) 0.05525(13) 0.26891(17) 0.0543(6) Uani d . 1.000 . .
C C21 0.12225(13) -0.00802(14) 0.31328(18) 0.0628(6) Uani d . 1.000 . .
C C22 0.15231(14) -0.10348(14) 0.35442(18) 0.0632(7) Uani d . 1.000 . .
C C23 0.24208(15) -0.13547(14) 0.3522(2) 0.0707(7) Uani d . 1.000 . .
C C24 0.30092(13) -0.07337(12) 0.30620(18) 0.0593(6) Uani d . 1.000 . .
O O1B 0.4482(10) 0.3797(10) 0.1690(11) 0.0601(7) Uani d DP 0.199(5) A 2
C C12B 0.4757(6) 0.3448(6) 0.0623(8) 0.053(3) Uani d DP 0.199(5) A 2
H H6 0.78890 0.08690 0.35510 0.0750 Uiso c R 1.000 . .
H H8 0.70200 0.09630 -0.03620 0.0620 Uiso c R 1.000 . .
H H9 0.54190 0.11480 -0.03780 0.0600 Uiso c R 1.000 . .
H H10A 0.86270 0.04600 -0.00370 0.1200 Uiso c R 1.000 . .
H H10B 0.95850 0.09890 0.08350 0.1200 Uiso c R 1.000 . .
H H1OA 0.49500 0.42730 0.23080 0.0900 Uiso c RP 0.801(5) A 1
H H5 0.63000 0.10820 0.35320 0.0670 Uiso c R 1.000 . .
H H11B 0.47090 0.26510 -0.00480 0.0610 Uiso c RP 0.801(5) A 1
H H12A 0.43070 0.42700 0.03120 0.0550 Uiso c RP 0.801(5) A 1
H H12B 0.34100 0.39170 0.07450 0.0550 Uiso c RP 0.801(5) A 1
H H14 0.24140 0.32750 0.20600 0.0730 Uiso c R 1.000 . .
H H15 0.09120 0.40520 0.12540 0.0920 Uiso c R 1.000 . .
H H16 -0.02160 0.34690 -0.06170 0.0960 Uiso c R 1.000 . .
H H17 0.01440 0.21120 -0.17030 0.0970 Uiso c R 1.000 . .
H H18 0.16470 0.13160 -0.09010 0.0740 Uiso c R 1.000 . .
H H20 0.16040 0.12040 0.24320 0.0650 Uiso c R 1.000 . .
H H21 0.06140 0.01450 0.31520 0.0750 Uiso c R 1.000 . .
H H22 0.11210 -0.14610 0.38360 0.0760 Uiso c R 1.000 . .
H H23 0.26370 -0.19970 0.38190 0.0850 Uiso c R 1.000 . .
H H24 0.36160 -0.09670 0.30470 0.0710 Uiso c R 1.000 . .
H H10C 0.86310 0.16230 0.02120 0.1200 Uiso c R 1.000 . .
H H11A 0.35710 0.27100 -0.07060 0.0610 Uiso c RP 0.801(5) A 1
H H1OB 0.47760 0.43200 0.19690 0.0900 Uiso c RP 0.199(5) A 2
H H11C 0.42580 0.24450 -0.06080 0.0610 Uiso d RP 0.199(5) A 2
H H11D 0.34540 0.30450 -0.02310 0.0610 Uiso d RP 0.199(5) A 2
H H12C 0.47170 0.39800 -0.00110 0.0640 Uiso c RP 0.199(5) A 2
H H12D 0.54170 0.31760 0.09060 0.0640 Uiso c RP 0.199(5) A 2

loop_
_atom_type_symbol
_atom_type_description
_atom_type_scat_dispersion_real
_atom_type_scat_dispersion_imag
_atom_type_scat_source
C C 0.0033 0.0016 ' International Tables Vol C Tables 4.2.6.8 and 6.1.1.4'
H H 0.0000 0.0000 ' International Tables Vol C Tables 4.2.6.8 and 6.1.1.4'
N N 0.0061 0.0033 ' International Tables Vol C Tables 4.2.6.8 and 6.1.1.4'
O O 0.0106 0.0060 ' International Tables Vol C Tables 4.2.6.8 and 6.1.1.4'

loop_
_geom_angle_atom_site_label_1
_geom_angle_atom_site_label_2
_geom_angle_atom_site_label_3
_geom_angle
_geom_angle_publ_flag
C7 O2 C10 117.99(15) no
C12A O1A H1OA 109.00 no
C12B O1B H1OB 110.00 no
C1 N1 C11 125.90(12) no
C3 N1 C11 126.88(13) no
C1 N1 C3 107.04(11) no
C2 N2 C3 106.46(12) no
N1 C1 C2 106.18(12) no
C2 C1 C13 130.59(14) no
N1 C1 C13 123.19(12) no
N2 C2 C1 109.15(13) no
C1 C2 C19 130.18(14) no
N2 C2 C19 120.43(12) no
N1 C3 N2 111.16(13) no
N1 C3 C4 126.61(13) no
N2 C3 C4 122.22(13) no
C3 C4 C9 123.02(13) no
C5 C4 C9 117.76(15) no
C3 C4 C5 118.97(14) no
C4 C5 C6 121.02(15) no
C5 C6 C7 120.42(16) no
O2 C7 C8 124.40(16) no
O2 C7 C6 116.00(15) no
C6 C7 C8 119.60(16) no
C7 C8 C9 119.60(15) no
C4 C9 C8 121.57(15) no
N1 C11 C12B 121.3(4) no
N1 C11 C12A 112.93(13) no
O1A C12A C11 110.10(17) no
O1B C12B C11 102.2(8) no
C1 C13 C14 121.08(14) no
C14 C13 C18 118.58(15) no
C1 C13 C18 120.29(14) no
C13 C14 C15 120.84(17) no
C14 C15 C16 120.0(2) no
C15 C16 C17 120.2(2) no
C16 C17 C18 120.20(19) no
C13 C18 C17 120.17(17) no
C2 C19 C20 123.49(13) no
C2 C19 C24 119.33(14) no
C20 C19 C24 117.15(15) no
C19 C20 C21 121.07(16) no
C20 C21 C22 120.64(18) no
C21 C22 C23 119.18(18) no
C22 C23 C24 120.54(18) no
C19 C24 C23 121.37(17) no
C6 C5 H5 119.00 no
C4 C5 H5 119.00 no
C5 C6 H6 120.00 no
C7 C6 H6 120.00 no
C9 C8 H8 120.00 no
C7 C8 H8 120.00 no
C4 C9 H9 119.00 no
C8 C9 H9 119.00 no
O2 C10 H10B 109.00 no
O2 C10 H10C 109.00 no
O2 C10 H10A 109.00 no
H10A C10 H10C 109.00 no
H10B C10 H10C 109.00 no
H10A C10 H10B 110.00 no
N1 C11 H11A 109.00 no
N1 C11 H11C 107.00 no
N1 C11 H11D 107.00 no
N1 C11 H11B 109.00 no
C12A C11 H11B 109.00 no
H11A C11 H11B 108.00 no
C12B C11 H11C 106.00 no
C12B C11 H11D 108.00 no
H11C C11 H11D 107.00 no
C12A C11 H11A 109.00 no
O1A C12A H12B 110.00 no
C11 C12A H12A 110.00 no
O1A C12A H12A 110.00 no
H12A C12A H12B 108.00 no
C11 C12A H12B 110.00 no
C11 C12B H12D 111.00 no
O1B C12B H12C 111.00 no
H12C C12B H12D 109.00 no
O1B C12B H12D 111.00 no
C11 C12B H12C 111.00 no
C13 C14 H14 120.00 no
C15 C14 H14 120.00 no
C16 C15 H15 120.00 no
C14 C15 H15 120.00 no
C15 C16 H16 120.00 no
C17 C16 H16 120.00 no
C16 C17 H17 120.00 no
C18 C17 H17 120.00 no
C17 C18 H18 120.00 no
C13 C18 H18 120.00 no
C19 C20 H20 119.00 no
C21 C20 H20 119.00 no
C20 C21 H21 120.00 no
C22 C21 H21 120.00 no
C23 C22 H22 120.00 no
C21 C22 H22 120.00 no
C22 C23 H23 120.00 no
C24 C23 H23 120.00 no
C23 C24 H24 119.00 no
C19 C24 H24 119.00 no

loop_
_geom_bond_atom_site_label_1
_geom_bond_atom_site_label_2
_geom_bond_distance
_geom_bond_publ_flag
O1A C12A 1.417(3) no
O1B C12B 1.402(15) no
O2 C10 1.417(2) no
O2 C7 1.372(2) no
O1A H1OA 0.8200 no
O1B H1OB 0.8200 no
N1 C11 1.4668(19) no
N1 C1 1.3824(19) no
N1 C3 1.3621(18) no
N2 C2 1.3834(19) no
N2 C3 1.3174(18) no
C1 C2 1.3712(19) no
C1 C13 1.481(2) no
C2 C19 1.470(2) no
C3 C4 1.475(2) no
C4 C9 1.381(2) no
C4 C5 1.389(2) no
C5 C6 1.373(3) no
C6 C7 1.377(2) no
C7 C8 1.377(2) no
C8 C9 1.383(2) no
C11 C12B 1.341(9) no
C11 C12A 1.536(2) no
C13 C14 1.380(2) no
C13 C18 1.377(2) no
C14 C15 1.377(3) no
C15 C16 1.358(3) no
C16 C17 1.364(3) no
C17 C18 1.386(3) no
C19 C20 1.385(2) no
C19 C24 1.386(2) no
C20 C21 1.381(3) no
C21 C22 1.367(3) no
C22 C23 1.364(3) no
C23 C24 1.378(3) no
C5 H5 0.9300 no
C6 H6 0.9300 no
C8 H8 0.9300 no
C9 H9 0.9300 no
C10 H10A 0.9600 no
C10 H10C 0.9600 no
C10 H10B 0.9600 no
C11 H11A 0.9700 no
C11 H11C 0.9700 no
C11 H11D 0.9700 no
C11 H11B 0.9700 no
C12A H12A 0.9700 no
C12A H12B 0.9700 no
C12B H12C 0.9700 no
C12B H12D 0.9700 no
C14 H14 0.9300 no
C15 H15 0.9300 no
C16 H16 0.9300 no
C17 H17 0.9300 no
C18 H18 0.9300 no
C20 H20 0.9300 no
C21 H21 0.9300 no
C22 H22 0.9300 no
C23 H23 0.9300 no
C24 H24 0.9300 no

loop_
_geom_hbond_atom_site_label_D
_geom_hbond_atom_site_label_H
_geom_hbond_atom_site_label_A
_geom_hbond_site_symmetry_A
_geom_hbond_distance_DH
_geom_hbond_distance_HA
_geom_hbond_distance_DA
_geom_hbond_angle_DHA
_geom_hbond_publ_flag
O1A H1OA N2 2_655 0.82 2.01 2.829(3) 175 yes
C9 H9 O1A 4_554 0.93 2.58 3.452(3) 156 yes
C24 H24 O1A 2_645 0.93 2.53 3.448(4) 170 yes
C23 H23 Cg1 2_645 0.93 2.90 3.736(2) 151 yes

loop_
_geom_torsion_atom_site_label_1
_geom_torsion_atom_site_label_2
_geom_torsion_atom_site_label_3
_geom_torsion_atom_site_label_4
_geom_torsion
_geom_torsion_publ_flag
C10 O2 C7 C6 -167.65(17) no
C10 O2 C7 C8 12.7(3) no
C3 N1 C1 C2 -0.76(14) no
C3 N1 C1 C13 -178.72(13) no
C11 N1 C1 C2 -176.05(12) no
C11 N1 C1 C13 6.0(2) no
C1 N1 C3 N2 0.55(15) no
C1 N1 C3 C4 179.26(13) no
C11 N1 C3 N2 175.78(12) no
C11 N1 C3 C4 -5.5(2) no
C1 N1 C11 C12A 67.64(19) no
C3 N1 C11 C12A -106.74(18) no
C3 N2 C2 C1 -0.39(15) no
C3 N2 C2 C19 174.53(12) no
C2 N2 C3 N1 -0.10(16) no
C2 N2 C3 C4 -178.89(13) no
N1 C1 C2 N2 0.71(15) no
N1 C1 C2 C19 -173.56(13) no
C13 C1 C2 N2 178.46(13) no
C13 C1 C2 C19 4.2(2) no
N1 C1 C13 C14 -91.53(18) no
N1 C1 C13 C18 91.21(18) no
C2 C1 C13 C14 91.1(2) no
C2 C1 C13 C18 -86.2(2) no
N2 C2 C19 C20 165.59(14) no
N2 C2 C19 C24 -16.3(2) no
C1 C2 C19 C20 -20.7(2) no
C1 C2 C19 C24 157.46(15) no
N1 C3 C4 C5 134.15(16) no
N1 C3 C4 C9 -51.7(2) no
N2 C3 C4 C5 -47.3(2) no
N2 C3 C4 C9 126.90(16) no
C3 C4 C5 C6 175.61(16) no
C9 C4 C5 C6 1.1(3) no
C3 C4 C9 C8 -176.00(14) no
C5 C4 C9 C8 -1.8(2) no
C4 C5 C6 C7 0.6(3) no
C5 C6 C7 O2 178.52(17) no
C5 C6 C7 C8 -1.8(3) no
O2 C7 C8 C9 -179.18(15) no
C6 C7 C8 C9 1.2(2) no
C7 C8 C9 C4 0.6(2) no
N1 C11 C12A O1A 46.6(2) no
C1 C13 C14 C15 -175.92(17) no
C18 C13 C14 C15 1.4(3) no
C1 C13 C18 C17 176.12(17) no
C14 C13 C18 C17 -1.2(3) no
C13 C14 C15 C16 -0.7(3) no
C14 C15 C16 C17 -0.2(3) no
C15 C16 C17 C18 0.4(3) no
C16 C17 C18 C13 0.4(3) no
C2 C19 C20 C21 175.87(15) no
C24 C19 C20 C21 -2.3(2) no
C2 C19 C24 C23 -176.95(16) no
C20 C19 C24 C23 1.3(2) no
C19 C20 C21 C22 1.4(3) no
C20 C21 C22 C23 0.5(3) no
C21 C22 C23 C24 -1.5(3) no
C22 C23 C24 C19 0.6(3) no
